data_7053996
loop_
_publ_author_name
'Benkhellat, Zakia'
'Allali, Mustapha'
'Beley, Marc'
'Wenger, Emmanuel'
'Bernard, Maxime'
'Parizel, Nathalie'
'Selmeczi, Katalin'
'Joly, Jean-Pierre'

_publ_section_title
;
 Click synthesis of symmetric bis-triazol ligands and full
 characterisation of their copper(ii)-complexes
;
_journal_issue 1
_journal_name_full 'New Journal of Chemistry'
_journal_page_first 419
_journal_paper_doi 10.1039/c3nj00570d
_journal_volume 38
_journal_year 2014
_chemical_formula_moiety 'C25 H31 Cu N9, 2(Cl O4)'
_chemical_formula_sum 'C25 H31 Cl2 Cu N9 O8'
_chemical_formula_weight 720.03
_chemical_name_common '[CuL7(MCN)](ClO4)2'
_space_group_IT_number 2
_symmetry_cell_setting triclinic
_symmetry_space_group_name_Hall '-P 1'
_symmetry_space_group_name_H-M 'P -1'
_atom_sites_solution_hydrogens geom
_atom_sites_solution_primary direct
_atom_sites_solution_secondary difmap
_audit_creation_method SHELXL-97
_audit_update_record
;
2013-09-02 # Formatted by publCIF

;
_cell_angle_alpha 89.792(4)
_cell_angle_beta 78.263(4)
_cell_angle_gamma 87.476(2)
_cell_formula_units_Z 4
_cell_length_a 13.8278(5)
_cell_length_b 14.1824(5)
_cell_length_c 16.0830(7)
_cell_measurement_reflns_used 27245
_cell_measurement_temperature 100(2)
_cell_measurement_theta_max 27.50
_cell_measurement_theta_min 1
_cell_volume 3085.1(2)
_computing_cell_refinement HKL2000
_computing_data_collection 'Collect Bruker-Nonius'
_computing_data_reduction HKL2000
_computing_publication_material 'WinGX publication routines (Farrugia, 1999)'
_computing_structure_refinement 'SHELXL-97 (Sheldrick, 1997)'
_computing_structure_solution SIR92
_diffrn_ambient_temperature 100(2)
_diffrn_detector_area_resol_mean 9
_diffrn_measured_fraction_theta_full 0.998
_diffrn_measured_fraction_theta_max 0.998
_diffrn_measurement_device_type 'Bruker-Nonius KappaAPEXII'
_diffrn_measurement_method '\w scans'
_diffrn_radiation_monochromator graphite
_diffrn_radiation_source 'fine-focus sealed tube'
_diffrn_radiation_type MoK\a
_diffrn_radiation_wavelength 0.71073
_diffrn_reflns_av_R_equivalents 0.0552
_diffrn_reflns_av_sigmaI/netI 0.0652
_diffrn_reflns_Laue_measured_fraction_full 0.998
_diffrn_reflns_Laue_measured_fraction_max 0.998
_diffrn_reflns_limit_h_max 17
_diffrn_reflns_limit_h_min -17
_diffrn_reflns_limit_k_max 18
_diffrn_reflns_limit_k_min -18
_diffrn_reflns_limit_l_max 20
_diffrn_reflns_limit_l_min -20
_diffrn_reflns_number 27245
_diffrn_reflns_point_group_measured_fraction_full 0.998
_diffrn_reflns_point_group_measured_fraction_max 0.998
_diffrn_reflns_theta_full 25.242
_diffrn_reflns_theta_max 27.50
_diffrn_reflns_theta_min 1.44
_exptl_absorpt_coefficient_mu 0.944
_exptl_absorpt_correction_type none
_exptl_crystal_colour purple
_exptl_crystal_density_diffrn 1.550
_exptl_crystal_density_method 'not measured'
_exptl_crystal_description prismatic
_exptl_crystal_F_000 1484
_exptl_crystal_size_max 0.20
_exptl_crystal_size_mid 0.15
_exptl_crystal_size_min 0.10
_refine_diff_density_max 1.718
_refine_diff_density_min -1.107
_refine_diff_density_rms 0.178
_refine_ls_extinction_method none
_refine_ls_goodness_of_fit_ref 1.212
_refine_ls_hydrogen_treatment constr
_refine_ls_matrix_type full
_refine_ls_number_parameters 845
_refine_ls_number_reflns 14140
_refine_ls_number_restraints 0
_refine_ls_restrained_S_all 1.212
_refine_ls_R_factor_all 0.1138
_refine_ls_R_factor_gt 0.0864
_refine_ls_shift/su_max 0.001
_refine_ls_shift/su_mean 0.000
_refine_ls_structure_factor_coef Fsqd
_refine_ls_weighting_details
;
 w=1/[\s^2^(Fo^2^)+(0.0349P)^2^+19.2453P]
 where P=(Fo^2^+2Fc^2^)/3
;
_refine_ls_weighting_scheme calc
_refine_ls_wR_factor_gt 0.2113
_refine_ls_wR_factor_ref 0.2355
_reflns_number_gt 11118
_reflns_number_total 14144
_reflns_threshold_expression >2sigma(I)
_cod_data_source_file c3nj00570d.txt
_cod_data_source_block shelxl
_cod_original_sg_symbol_Hall -P1
_cod_original_sg_symbol_H-M P-1
_cod_database_code 7053996
_shelxl_version_number 2013-2

loop_
_symmetry_equiv_pos_as_xyz
'x, y, z'
'-x, -y, -z'

loop_
_atom_site_label
_atom_site_type_symbol
_atom_site_fract_x
_atom_site_fract_y
_atom_site_fract_z
_atom_site_U_iso_or_equiv
_atom_site_adp_type
_atom_site_occupancy
_atom_site_site_symmetry_order
_atom_site_calc_flag
_atom_site_refinement_flags_posn
_atom_site_refinement_flags_adp
_atom_site_refinement_flags_occupancy
Cu1 Cu 0.40989(5) -0.75384(5) -0.29058(4) 0.01891(17) Uani 1 1 d . . .
N4 N 0.3993(4) -0.8588(4) -0.2068(3) 0.0219(10) Uani 1 1 d . . .
N3 N 0.4004(4) -0.8632(4) -0.3717(3) 0.0231(10) Uani 1 1 d . . .
N2 N 0.3977(4) -0.6465(4) -0.3754(3) 0.0213(10) Uani 1 1 d . . .
N1 N 0.4008(4) -0.6460(3) -0.2113(3) 0.0211(10) Uani 1 1 d . . .
N5 N 0.5820(4) -0.7572(4) -0.3090(3) 0.0290(12) Uani 1 1 d . . .
N6 N 0.3850(4) -0.6368(3) -0.1276(3) 0.0227(10) Uani 1 1 d . . .
N7 N 0.3936(4) -0.5444(3) -0.1138(3) 0.0221(10) Uani 1 1 d . . .
N8 N 0.3792(3) -0.8646(3) -0.1234(3) 0.0198(10) Uani 1 1 d . . .
N9 N 0.3877(4) -0.9571(3) -0.1071(3) 0.0211(10) Uani 1 1 d . . .
C1 C 0.4512(5) -0.6681(5) -0.4647(4) 0.0265(13) Uani 1 1 d . . .
H1A H 0.5231 -0.6731 -0.4659 0.032 Uiso 1 1 calc R U .
H1B H 0.4388 -0.6147 -0.5015 0.032 Uiso 1 1 calc R U .
C2 C 0.2913(4) -0.6231(5) -0.3716(4) 0.0268(13) Uani 1 1 d . . .
H2A H 0.2844 -0.5712 -0.4107 0.040 Uiso 1 1 calc R U .
H2B H 0.2596 -0.6040 -0.3137 0.040 Uiso 1 1 calc R U .
H2C H 0.2596 -0.6786 -0.3880 0.040 Uiso 1 1 calc R U .
C3 C 0.4433(5) -0.5633(4) -0.3451(4) 0.0259(13) Uani 1 1 d . . .
H3A H 0.4170 -0.5045 -0.3674 0.031 Uiso 1 1 calc R U .
H3B H 0.5158 -0.5677 -0.3659 0.031 Uiso 1 1 calc R U .
C4 C 0.4198(4) -0.5612(4) -0.2501(4) 0.0216(11) Uani 1 1 d . . .
C5 C 0.4146(4) -0.4959(4) -0.1878(4) 0.0219(11) Uani 1 1 d . . .
H5 H 0.4237 -0.4301 -0.1945 0.026 Uiso 1 1 calc R U .
C6 C 0.3788(4) -0.5099(4) -0.0288(4) 0.0216(11) Uani 1 1 d . . .
C7 C 0.3705(6) -0.4138(5) -0.0138(4) 0.0370(16) Uani 1 1 d . . .
H7 H 0.3761 -0.3710 -0.0599 0.044 Uiso 1 1 calc R U .
C8 C 0.3540(7) -0.3800(5) 0.0687(5) 0.046(2) Uani 1 1 d . . .
H8 H 0.3495 -0.3139 0.0790 0.055 Uiso 1 1 calc R U .
C9 C 0.3441(5) -0.4413(5) 0.1353(4) 0.0362(16) Uani 1 1 d . . .
H9 H 0.3329 -0.4177 0.1918 0.043 Uiso 1 1 calc R U .
C10 C 0.3505(6) -0.5375(5) 0.1204(4) 0.0368(16) Uani 1 1 d . . .
H10 H 0.3429 -0.5800 0.1669 0.044 Uiso 1 1 calc R U .
C11 C 0.3680(6) -0.5722(5) 0.0379(4) 0.0345(15) Uani 1 1 d . . .
H11 H 0.3725 -0.6383 0.0275 0.041 Uiso 1 1 calc R U .
C12 C 0.4212(5) -0.7584(5) -0.5013(4) 0.0276(13) Uani 1 1 d . . .
H12A H 0.3482 -0.7569 -0.4934 0.033 Uiso 1 1 calc R U .
H12B H 0.4489 -0.7603 -0.5631 0.033 Uiso 1 1 calc R U .
C13 C 0.4551(5) -0.8478(5) -0.4615(4) 0.0268(13) Uani 1 1 d . . .
H13A H 0.4461 -0.9025 -0.4968 0.032 Uiso 1 1 calc R U .
H13B H 0.5266 -0.8450 -0.4618 0.032 Uiso 1 1 calc R U .
C14 C 0.2951(5) -0.8827(5) -0.3686(4) 0.0295(14) Uani 1 1 d . . .
H14A H 0.2616 -0.8917 -0.3094 0.044 Uiso 1 1 calc R U .
H14B H 0.2912 -0.9400 -0.4014 0.044 Uiso 1 1 calc R U .
H14C H 0.2630 -0.8293 -0.3928 0.044 Uiso 1 1 calc R U .
C15 C 0.4478(5) -0.9479(4) -0.3382(4) 0.0269(13) Uani 1 1 d . . .
H15A H 0.5206 -0.9471 -0.3563 0.032 Uiso 1 1 calc R U .
H15B H 0.4254 -1.0063 -0.3605 0.032 Uiso 1 1 calc R U .
C16 C 0.4190(4) -0.9456(4) -0.2434(4) 0.0228(12) Uani 1 1 d . . .
C17 C 0.4121(4) -1.0098(4) -0.1796(4) 0.0244(12) Uani 1 1 d . . .
H17 H 0.4220 -1.0764 -0.1846 0.029 Uiso 1 1 calc R U .
C18 C 0.3734(4) -0.9876(4) -0.0205(4) 0.0244(12) Uani 1 1 d . . .
C19 C 0.3293(4) -0.9257(4) 0.0439(4) 0.0250(12) Uani 1 1 d . . .
H19 H 0.3059 -0.8644 0.0310 0.030 Uiso 1 1 calc R U .
C20 C 0.3199(5) -0.9547(5) 0.1277(4) 0.0311(14) Uani 1 1 d . . .
H20 H 0.2907 -0.9128 0.1727 0.037 Uiso 1 1 calc R U .
C21 C 0.3531(5) -1.0447(5) 0.1457(4) 0.0340(16) Uani 1 1 d . . .
H21 H 0.3466 -1.0641 0.2031 0.041 Uiso 1 1 calc R U .
C22 C 0.3954(5) -1.1063(5) 0.0810(5) 0.0328(15) Uani 1 1 d . . .
H22 H 0.4175 -1.1680 0.0941 0.039 Uiso 1 1 calc R U .
C23 C 0.4060(5) -1.0786(4) -0.0032(4) 0.0284(13) Uani 1 1 d . . .
H23 H 0.4349 -1.1208 -0.0480 0.034 Uiso 1 1 calc R U .
C24 C 0.6585(5) -0.7596(4) -0.2961(4) 0.0237(12) Uani 1 1 d . . .
C25 C 0.7572(5) -0.7616(5) -0.2788(4) 0.0327(14) Uani 1 1 d . . .
H25A H 0.7533 -0.7604 -0.2173 0.049 Uiso 1 1 calc R U .
H25B H 0.7916 -0.7064 -0.3046 0.049 Uiso 1 1 calc R U .
H25C H 0.7937 -0.8193 -0.3030 0.049 Uiso 1 1 calc R U .
Cu1' Cu 0.01145(5) -0.75087(5) 0.30155(4) 0.01913(17) Uani 1 1 d . . .
N4' N 0.0464(4) -0.6471(3) 0.2203(3) 0.0204(10) Uani 1 1 d . . .
N3' N -0.0353(4) -0.6396(3) 0.3834(3) 0.0210(10) Uani 1 1 d . . .
N2' N -0.0466(4) -0.8551(4) 0.3828(3) 0.0217(10) Uani 1 1 d . . .
N1' N 0.0382(4) -0.8570(3) 0.2201(3) 0.0230(10) Uani 1 1 d . . .
N5' N 0.1716(4) -0.7601(4) 0.3226(4) 0.0308(12) Uani 1 1 d . . .
N6' N 0.0658(4) -0.8648(3) 0.1368(3) 0.0216(10) Uani 1 1 d . . .
N7' N 0.0784(4) -0.9572(3) 0.1209(3) 0.0225(10) Uani 1 1 d . . .
N8' N 0.0692(4) -0.6412(3) 0.1365(3) 0.0220(10) Uani 1 1 d . . .
N9' N 0.0888(3) -0.5501(3) 0.1210(3) 0.0195(9) Uani 1 1 d . . .
C1' C -0.0369(5) -0.8402(5) 0.4732(4) 0.0274(13) Uani 1 1 d . . .
H1'1 H 0.0340 -0.8461 0.4758 0.033 Uiso 1 1 calc R U .
H1'2 H -0.0707 -0.8911 0.5085 0.033 Uiso 1 1 calc R U .
C2' C -0.1528(5) -0.8644(5) 0.3775(4) 0.0298(14) Uani 1 1 d . . .
H2'1 H -0.1788 -0.9197 0.4099 0.045 Uiso 1 1 calc R U .
H2'2 H -0.1577 -0.8720 0.3180 0.045 Uiso 1 1 calc R U .
H2'3 H -0.1913 -0.8076 0.4012 0.045 Uiso 1 1 calc R U .
C3' C 0.0080(5) -0.9450(4) 0.3519(4) 0.0254(12) Uani 1 1 d . . .
H3'1 H -0.0333 -0.9991 0.3717 0.030 Uiso 1 1 calc R U .
H3'2 H 0.0693 -0.9519 0.3745 0.030 Uiso 1 1 calc R U .
C4' C 0.0329(4) -0.9438(4) 0.2567(4) 0.0214(11) Uani 1 1 d . . .
C5' C 0.0580(4) -1.0087(4) 0.1939(4) 0.0244(12) Uani 1 1 d . . .
H5' H 0.0607 -1.0754 0.1992 0.029 Uiso 1 1 calc R U .
C6' C 0.1108(4) -0.9900(4) 0.0349(4) 0.0209(11) Uani 1 1 d . . .
C7' C 0.1384(5) -1.0841(5) 0.0189(4) 0.0281(13) Uani 1 1 d . . .
H7' H 0.1345 -1.1281 0.0641 0.034 Uiso 1 1 calc R U .
C8' C 0.1719(5) -1.1127(5) -0.0648(4) 0.0342(15) Uani 1 1 d . . .
H8' H 0.1926 -1.1768 -0.0770 0.041 Uiso 1 1 calc R U .
C9' C 0.1757(5) -1.0490(5) -0.1311(4) 0.0335(15) Uani 1 1 d . . .
H9' H 0.1983 -1.0697 -0.1881 0.040 Uiso 1 1 calc R U .
C10' C 0.1463(5) -0.9547(5) -0.1139(4) 0.0299(14) Uani 1 1 d . . .
H10' H 0.1486 -0.9112 -0.1593 0.036 Uiso 1 1 calc R U .
C11' C 0.1139(5) -0.9245(5) -0.0310(4) 0.0269(13) Uani 1 1 d . . .
H11' H 0.0940 -0.8602 -0.0187 0.032 Uiso 1 1 calc R U .
C12' C -0.0791(5) -0.7458(5) 0.5114(4) 0.0299(14) Uani 1 1 d . . .
H12C H -0.1488 -0.7385 0.5053 0.036 Uiso 1 1 calc R U .
H12D H -0.0789 -0.7469 0.5729 0.036 Uiso 1 1 calc R U .
C13' C -0.0253(5) -0.6600(5) 0.4731(4) 0.0260(13) Uani 1 1 d . . .
H13C H -0.0512 -0.6042 0.5089 0.031 Uiso 1 1 calc R U .
H13D H 0.0457 -0.6695 0.4744 0.031 Uiso 1 1 calc R U .
C14' C -0.1384(5) -0.6078(5) 0.3808(4) 0.0299(14) Uani 1 1 d . . .
H14D H -0.1427 -0.5910 0.3225 0.045 Uiso 1 1 calc R U .
H14E H -0.1577 -0.5525 0.4179 0.045 Uiso 1 1 calc R U .
H14F H -0.1829 -0.6588 0.4004 0.045 Uiso 1 1 calc R U .
C15' C 0.0311(5) -0.5603(5) 0.3519(4) 0.0276(13) Uani 1 1 d . . .
H15C H -0.0012 -0.4991 0.3738 0.033 Uiso 1 1 calc R U .
H15D H 0.0941 -0.5687 0.3719 0.033 Uiso 1 1 calc R U .
C16' C 0.0502(4) -0.5618(4) 0.2571(4) 0.0216(11) Uani 1 1 d . . .
C17' C 0.0772(5) -0.4977(4) 0.1933(4) 0.0242(12) Uani 1 1 d . . .
H17' H 0.0857 -0.4320 0.1985 0.029 Uiso 1 1 calc R U .
C18' C 0.1131(4) -0.5191(4) 0.0351(4) 0.0204(11) Uani 1 1 d . . .
C19' C 0.1353(4) -0.5859(4) -0.0296(4) 0.0252(12) Uani 1 1 d . . .
H19' H 0.1352 -0.6514 -0.0167 0.030 Uiso 1 1 calc R U .
C20' C 0.1578(5) -0.5559(5) -0.1134(4) 0.0298(14) Uani 1 1 d . . .
H20' H 0.1721 -0.6009 -0.1583 0.036 Uiso 1 1 calc R U .
C21' C 0.1594(5) -0.4596(5) -0.1318(4) 0.0309(14) Uani 1 1 d . . .
H21' H 0.1761 -0.4391 -0.1891 0.037 Uiso 1 1 calc R U .
C22' C 0.1365(5) -0.3945(5) -0.0668(4) 0.0330(15) Uani 1 1 d . . .
H22' H 0.1371 -0.3291 -0.0798 0.040 Uiso 1 1 calc R U .
C23' C 0.1125(5) -0.4226(5) 0.0178(4) 0.0285(13) Uani 1 1 d . . .
H23' H 0.0962 -0.3773 0.0624 0.034 Uiso 1 1 calc R U .
C24' C 0.2562(5) -0.7568(5) 0.3040(4) 0.0315(14) Uani 1 1 d . . .
C25' C 0.3639(5) -0.7525(6) 0.2803(5) 0.0398(17) Uani 1 1 d . . .
H25D H 0.3948 -0.8050 0.3066 0.060 Uiso 1 1 calc R U .
H25E H 0.3841 -0.6926 0.2999 0.060 Uiso 1 1 calc R U .
H25F H 0.3847 -0.7571 0.2184 0.060 Uiso 1 1 calc R U .
Cl1 Cl 0.26791(11) -0.99433(11) -0.58883(9) 0.0263(3) Uani 1 1 d . . .
O11 O 0.2982(10) -1.0834(8) -0.5586(8) 0.038(3) Uani 0.5648 1 d . . P
O11' O 0.3236(12) -1.0505(12) -0.5371(10) 0.040(4) Uani 0.4352 1 d . . P
O12 O 0.1907(5) -0.9457(5) -0.5304(4) 0.066(2) Uani 1 1 d . . .
O13 O 0.3423(8) -0.9306(8) -0.5990(8) 0.046(3) Uani 0.5648 1 d . . P
O13' O 0.3439(11) -0.9445(13) -0.6505(12) 0.059(5) Uani 0.4352 1 d . . P
O14 O 0.2352(10) -1.0078(10) -0.6673(6) 0.046(3) Uani 0.5648 1 d . . P
O14' O 0.2165(13) -1.0510(14) -0.6332(13) 0.062(5) Uani 0.4352 1 d . . P
Cl2 Cl 0.03926(11) -0.74778(10) -0.26449(9) 0.0263(3) Uani 1 1 d . . .
O21 O 0.1284(4) -0.7510(4) -0.2323(3) 0.0411(12) Uani 1 1 d . . .
O22 O -0.0463(4) -0.7460(3) -0.1947(3) 0.0368(11) Uani 1 1 d . . .
O23 O 0.0351(4) -0.6641(3) -0.3146(3) 0.0436(13) Uani 1 1 d . . .
O24 O 0.0370(4) -0.8301(3) -0.3155(3) 0.0406(12) Uani 1 1 d . . .
Cl3 Cl 0.71764(11) -0.50144(11) -0.39752(10) 0.0279(3) Uani 1 1 d . . .
O31 O 0.7881(4) -0.5594(4) -0.3641(5) 0.0646(19) Uani 1 1 d . . .
O32 O 0.6751(4) -0.5544(4) -0.4556(3) 0.0530(16) Uani 1 1 d . . .
O33 O 0.7648(4) -0.4215(4) -0.4388(3) 0.0472(14) Uani 1 1 d . . .
O34 O 0.6404(4) -0.4712(5) -0.3277(4) 0.0538(16) Uani 1 1 d . . .
Cl4 Cl 0.64871(13) -0.74789(10) 0.26378(9) 0.0294(3) Uani 1 1 d . . .
O41 O 0.7512(4) -0.7368(4) 0.2379(3) 0.0435(13) Uani 1 1 d . . .
O42 O 0.6339(4) -0.8357(3) 0.3081(3) 0.0400(12) Uani 1 1 d . . .
O43 O 0.6034(5) -0.6712(4) 0.3190(3) 0.0539(16) Uani 1 1 d . . .
O44 O 0.6033(4) -0.7490(4) 0.1897(3) 0.0421(12) Uani 1 1 d . . .

loop_
_atom_site_aniso_label
_atom_site_aniso_U_11
_atom_site_aniso_U_22
_atom_site_aniso_U_33
_atom_site_aniso_U_23
_atom_site_aniso_U_13
_atom_site_aniso_U_12
Cu1 0.0227(4) 0.0200(3) 0.0137(3) -0.0009(2) -0.0030(3) 0.0001(3)
N4 0.022(2) 0.025(3) 0.018(2) -0.0017(19) -0.0022(18) -0.0039(19)
N3 0.026(3) 0.027(3) 0.016(2) -0.0035(19) -0.0013(19) -0.003(2)
N2 0.022(2) 0.027(3) 0.014(2) -0.0007(19) -0.0035(18) -0.0011(19)
N1 0.023(2) 0.022(2) 0.019(2) -0.0014(18) -0.0049(19) -0.0009(19)
N5 0.033(3) 0.029(3) 0.023(3) 0.002(2) -0.003(2) 0.004(2)
N6 0.027(3) 0.023(2) 0.018(2) -0.0027(19) -0.0024(19) -0.003(2)
N7 0.026(3) 0.019(2) 0.022(2) -0.0006(19) -0.008(2) -0.0020(19)
N8 0.023(2) 0.021(2) 0.016(2) 0.0028(18) -0.0051(18) -0.0055(19)
N9 0.023(2) 0.018(2) 0.022(2) -0.0003(18) -0.0039(19) -0.0034(19)
C1 0.028(3) 0.034(3) 0.014(3) 0.002(2) 0.002(2) 0.001(3)
C2 0.026(3) 0.031(3) 0.023(3) -0.001(2) -0.004(2) 0.001(2)
C3 0.029(3) 0.028(3) 0.020(3) 0.007(2) -0.002(2) -0.005(2)
C4 0.022(3) 0.021(3) 0.021(3) -0.002(2) -0.004(2) -0.001(2)
C5 0.022(3) 0.022(3) 0.022(3) 0.003(2) -0.004(2) -0.006(2)
C6 0.021(3) 0.028(3) 0.017(3) -0.005(2) -0.004(2) 0.000(2)
C7 0.057(5) 0.028(3) 0.026(3) -0.002(3) -0.008(3) -0.010(3)
C8 0.068(5) 0.030(4) 0.037(4) -0.013(3) 0.001(4) -0.012(4)
C9 0.039(4) 0.045(4) 0.026(3) -0.014(3) -0.008(3) -0.007(3)
C10 0.056(5) 0.036(4) 0.020(3) -0.002(3) -0.011(3) 0.001(3)
C11 0.052(4) 0.030(3) 0.024(3) -0.004(3) -0.014(3) 0.003(3)
C12 0.033(3) 0.034(3) 0.015(3) 0.000(2) -0.004(2) 0.000(3)
C13 0.029(3) 0.033(3) 0.015(3) -0.005(2) 0.003(2) 0.002(3)
C14 0.029(3) 0.042(4) 0.020(3) -0.004(3) -0.008(2) -0.011(3)
C15 0.031(3) 0.026(3) 0.022(3) -0.001(2) -0.001(2) -0.002(2)
C16 0.019(3) 0.024(3) 0.024(3) -0.003(2) -0.001(2) 0.002(2)
C17 0.028(3) 0.021(3) 0.026(3) -0.004(2) -0.006(2) -0.006(2)
C18 0.026(3) 0.026(3) 0.022(3) 0.003(2) -0.007(2) -0.008(2)
C19 0.021(3) 0.028(3) 0.028(3) 0.006(2) -0.009(2) -0.009(2)
C20 0.033(3) 0.040(4) 0.023(3) -0.001(3) -0.009(3) -0.011(3)
C21 0.036(4) 0.045(4) 0.028(3) 0.016(3) -0.017(3) -0.025(3)
C22 0.032(3) 0.031(3) 0.041(4) 0.013(3) -0.019(3) -0.010(3)
C23 0.029(3) 0.022(3) 0.037(4) 0.008(3) -0.012(3) -0.011(2)
C24 0.028(3) 0.023(3) 0.019(3) 0.000(2) -0.002(2) -0.001(2)
C25 0.030(3) 0.041(4) 0.027(3) 0.002(3) -0.005(3) -0.004(3)
Cu1' 0.0245(4) 0.0191(3) 0.0138(3) 0.0000(2) -0.0037(3) -0.0016(3)
N4' 0.027(3) 0.019(2) 0.013(2) -0.0003(17) -0.0014(18) -0.0004(19)
N3' 0.025(2) 0.023(2) 0.015(2) -0.0006(18) -0.0056(19) -0.0018(19)
N2' 0.025(2) 0.026(3) 0.016(2) 0.0025(19) -0.0065(19) -0.005(2)
N1' 0.028(3) 0.022(2) 0.018(2) 0.0004(19) -0.0029(19) -0.001(2)
N5' 0.030(3) 0.026(3) 0.040(3) -0.003(2) -0.015(2) 0.001(2)
N6' 0.023(2) 0.020(2) 0.020(2) -0.0029(18) 0.0000(19) -0.0020(19)
N7' 0.025(3) 0.020(2) 0.021(2) -0.0015(19) -0.0012(19) -0.0022(19)
N8' 0.023(2) 0.022(2) 0.019(2) 0.0017(19) 0.0012(19) -0.0027(19)
N9' 0.021(2) 0.018(2) 0.018(2) -0.0006(18) -0.0013(18) 0.0006(18)
C1' 0.038(3) 0.032(3) 0.014(3) 0.002(2) -0.010(2) -0.005(3)
C2' 0.029(3) 0.039(4) 0.023(3) 0.003(3) -0.006(2) -0.008(3)
C3' 0.034(3) 0.020(3) 0.022(3) 0.003(2) -0.006(2) -0.005(2)
C4' 0.021(3) 0.019(3) 0.024(3) 0.001(2) -0.006(2) -0.003(2)
C5' 0.029(3) 0.018(3) 0.028(3) 0.001(2) -0.007(2) -0.007(2)
C6' 0.019(3) 0.023(3) 0.019(3) -0.006(2) 0.003(2) -0.007(2)
C7' 0.024(3) 0.030(3) 0.029(3) -0.008(3) -0.002(2) -0.006(2)
C8' 0.035(4) 0.030(3) 0.034(4) -0.014(3) 0.002(3) -0.011(3)
C9' 0.024(3) 0.050(4) 0.027(3) -0.012(3) -0.002(3) -0.011(3)
C10' 0.024(3) 0.041(4) 0.026(3) -0.004(3) -0.006(2) -0.005(3)
C11' 0.026(3) 0.028(3) 0.025(3) -0.006(2) -0.002(2) -0.006(2)
C12' 0.039(4) 0.038(4) 0.012(3) -0.002(2) -0.003(2) -0.003(3)
C13' 0.032(3) 0.032(3) 0.017(3) -0.004(2) -0.009(2) -0.001(3)
C14' 0.027(3) 0.048(4) 0.013(3) -0.002(3) -0.002(2) 0.009(3)
C15' 0.039(4) 0.028(3) 0.016(3) -0.003(2) -0.004(2) -0.009(3)
C16' 0.025(3) 0.018(3) 0.022(3) 0.000(2) -0.004(2) -0.001(2)
C17' 0.032(3) 0.021(3) 0.019(3) 0.000(2) -0.004(2) -0.002(2)
C18' 0.017(3) 0.026(3) 0.017(3) 0.004(2) -0.001(2) -0.003(2)
C19' 0.025(3) 0.027(3) 0.022(3) 0.002(2) -0.001(2) -0.003(2)
C20' 0.027(3) 0.042(4) 0.020(3) -0.001(3) -0.003(2) -0.005(3)
C21' 0.026(3) 0.048(4) 0.020(3) 0.010(3) -0.007(2) -0.009(3)
C22' 0.035(4) 0.031(3) 0.037(4) 0.013(3) -0.014(3) -0.014(3)
C23' 0.035(3) 0.030(3) 0.022(3) 0.001(2) -0.009(3) -0.008(3)
C24' 0.045(4) 0.030(3) 0.020(3) 0.001(2) -0.006(3) -0.001(3)
C25' 0.040(4) 0.041(4) 0.039(4) 0.004(3) -0.009(3) -0.006(3)
Cl1 0.0277(7) 0.0266(7) 0.0246(7) -0.0037(6) -0.0059(6) 0.0007(6)
O11 0.041(7) 0.024(6) 0.044(7) 0.007(5) 0.003(5) 0.011(4)
O11' 0.041(9) 0.047(11) 0.026(7) 0.006(6) 0.006(6) 0.021(7)
O12 0.070(4) 0.086(5) 0.044(3) -0.037(3) -0.030(3) 0.054(4)
O13 0.028(5) 0.041(6) 0.068(8) 0.002(6) -0.006(6) -0.013(4)
O13' 0.033(7) 0.070(12) 0.069(11) 0.043(10) 0.004(8) 0.000(7)
O14 0.048(7) 0.075(9) 0.015(5) -0.018(5) -0.013(4) 0.018(6)
O14' 0.040(8) 0.071(13) 0.076(14) -0.043(10) -0.016(9) -0.005(8)
Cl2 0.0349(8) 0.0198(7) 0.0237(7) -0.0016(5) -0.0044(6) -0.0032(6)
O21 0.030(3) 0.048(3) 0.048(3) -0.003(2) -0.014(2) -0.002(2)
O22 0.034(3) 0.037(3) 0.034(3) -0.004(2) 0.006(2) -0.006(2)
O23 0.071(4) 0.025(2) 0.032(3) 0.008(2) -0.004(2) 0.002(2)
O24 0.063(3) 0.027(2) 0.029(3) -0.010(2) -0.002(2) -0.011(2)
Cl3 0.0277(7) 0.0292(8) 0.0265(7) -0.0022(6) -0.0040(6) -0.0060(6)
O31 0.044(3) 0.046(4) 0.107(6) 0.036(4) -0.021(3) -0.011(3)
O32 0.051(3) 0.070(4) 0.033(3) -0.031(3) 0.010(2) -0.030(3)
O33 0.060(4) 0.049(3) 0.043(3) 0.023(3) -0.029(3) -0.030(3)
O34 0.038(3) 0.080(4) 0.041(3) -0.030(3) 0.001(2) -0.008(3)
Cl4 0.0484(9) 0.0192(7) 0.0201(7) 0.0004(5) -0.0059(6) -0.0017(6)
O41 0.061(4) 0.039(3) 0.032(3) 0.001(2) -0.013(2) -0.011(3)
O42 0.063(4) 0.030(3) 0.029(3) 0.010(2) -0.013(2) -0.007(2)
O43 0.094(5) 0.027(3) 0.035(3) -0.010(2) -0.002(3) 0.015(3)
O44 0.062(3) 0.042(3) 0.027(3) 0.002(2) -0.020(2) -0.001(2)

loop_
_atom_type_symbol
_atom_type_description
_atom_type_scat_dispersion_real
_atom_type_scat_dispersion_imag
_atom_type_scat_source
C C 0.0033 0.0016 'International Tables Vol C Tables 4.2.6.8 and 6.1.1.4'
H H 0.0000 0.0000 'International Tables Vol C Tables 4.2.6.8 and 6.1.1.4'
N N 0.0061 0.0033 'International Tables Vol C Tables 4.2.6.8 and 6.1.1.4'
O O 0.0106 0.0060 'International Tables Vol C Tables 4.2.6.8 and 6.1.1.4'
Cl Cl 0.1484 0.1585 'International Tables Vol C Tables 4.2.6.8 and 6.1.1.4'
Cu Cu 0.3201 1.2651 'International Tables Vol C Tables 4.2.6.8 and 6.1.1.4'

loop_
_geom_angle_atom_site_label_1
_geom_angle_atom_site_label_2
_geom_angle_atom_site_label_3
_geom_angle
N1 Cu1 N4 99.0(2)
N1 Cu1 N3 172.8(2)
N4 Cu1 N3 81.7(2)
N1 Cu1 N2 81.8(2)
N4 Cu1 N2 171.2(2)
N3 Cu1 N2 96.4(2)
N1 Cu1 N5 89.6(2)
N4 Cu1 N5 92.09(19)
N3 Cu1 N5 97.6(2)
N2 Cu1 N5 96.69(19)
N8 N4 C16 111.2(5)
N8 N4 Cu1 135.2(4)
C16 N4 Cu1 113.5(4)
C14 N3 C15 107.8(5)
C14 N3 C13 111.5(5)
C15 N3 C13 107.6(5)
C14 N3 Cu1 109.9(4)
C15 N3 Cu1 106.1(4)
C13 N3 Cu1 113.6(4)
C2 N2 C3 108.7(5)
C2 N2 C1 111.3(5)
C3 N2 C1 107.8(5)
C2 N2 Cu1 108.6(4)
C3 N2 Cu1 106.3(3)
C1 N2 Cu1 113.9(4)
N6 N1 C4 110.9(5)
N6 N1 Cu1 134.7(4)
C4 N1 Cu1 114.3(4)
C24 N5 Cu1 162.4(5)
N1 N6 N7 105.0(4)
N6 N7 C5 111.6(5)
N6 N7 C6 119.5(5)
C5 N7 C6 129.0(5)
N4 N8 N9 104.9(5)
N8 N9 C17 112.0(5)
N8 N9 C18 119.1(5)
C17 N9 C18 128.9(5)
N2 C1 C12 114.2(5)
N2 C1 H1A 108.7
C12 C1 H1A 108.7
N2 C1 H1B 108.7
C12 C1 H1B 108.7
H1A C1 H1B 107.6
N2 C2 H2A 109.5
N2 C2 H2B 109.5
H2A C2 H2B 109.5
N2 C2 H2C 109.5
H2A C2 H2C 109.5
H2B C2 H2C 109.5
N2 C3 C4 109.1(5)
N2 C3 H3A 109.9
C4 C3 H3A 109.9
N2 C3 H3B 109.9
C4 C3 H3B 109.9
H3A C3 H3B 108.3
C5 C4 N1 107.1(5)
C5 C4 C3 137.1(6)
N1 C4 C3 115.8(5)
C4 C5 N7 105.5(5)
C4 C5 H5 127.2
N7 C5 H5 127.2
C11 C6 C7 120.3(6)
C11 C6 N7 119.9(5)
C7 C6 N7 119.6(5)
C8 C7 C6 119.8(7)
C8 C7 H7 120.1
C6 C7 H7 120.1
C9 C8 C7 120.3(7)
C9 C8 H8 119.8
C7 C8 H8 119.8
C8 C9 C10 120.0(6)
C8 C9 H9 120.0
C10 C9 H9 120.0
C9 C10 C11 120.2(7)
C9 C10 H10 119.9
C11 C10 H10 119.9
C6 C11 C10 119.3(6)
C6 C11 H11 120.3
C10 C11 H11 120.3
C13 C12 C1 114.1(5)
C13 C12 H12A 108.7
C1 C12 H12A 108.7
C13 C12 H12B 108.7
C1 C12 H12B 108.7
H12A C12 H12B 107.6
N3 C13 C12 113.6(5)
N3 C13 H13A 108.8
C12 C13 H13A 108.8
N3 C13 H13B 108.8
C12 C13 H13B 108.8
H13A C13 H13B 107.7
N3 C14 H14A 109.5
N3 C14 H14B 109.5
H14A C14 H14B 109.5
N3 C14 H14C 109.5
H14A C14 H14C 109.5
H14B C14 H14C 109.5
N3 C15 C16 108.2(5)
N3 C15 H15A 110.1
C16 C15 H15A 110.1
N3 C15 H15B 110.1
C16 C15 H15B 110.1
H15A C15 H15B 108.4
N4 C16 C17 107.4(5)
N4 C16 C15 116.2(5)
C17 C16 C15 136.3(6)
N9 C17 C16 104.5(5)
N9 C17 H17 127.7
C16 C17 H17 127.7
C19 C18 C23 121.6(6)
C19 C18 N9 119.4(5)
C23 C18 N9 119.0(6)
C18 C19 C20 118.8(6)
C18 C19 H19 120.6
C20 C19 H19 120.6
C19 C20 C21 120.0(6)
C19 C20 H20 120.0
C21 C20 H20 120.0
C22 C21 C20 120.6(6)
C22 C21 H21 119.7
C20 C21 H21 119.7
C21 C22 C23 120.3(6)
C21 C22 H22 119.9
C23 C22 H22 119.9
C22 C23 C18 118.6(7)
C22 C23 H23 120.7
C18 C23 H23 120.7
N5 C24 C25 179.2(7)
C24 C25 H25A 109.5
C24 C25 H25B 109.5
H25A C25 H25B 109.5
C24 C25 H25C 109.5
H25A C25 H25C 109.5
H25B C25 H25C 109.5
N1' Cu1' N4' 98.2(2)
N1' Cu1' N2' 82.1(2)
N4' Cu1' N2' 171.1(2)
N1' Cu1' N3' 172.3(2)
N4' Cu1' N3' 81.75(19)
N2' Cu1' N3' 96.7(2)
N1' Cu1' N5' 91.8(2)
N4' Cu1' N5' 89.7(2)
N2' Cu1' N5' 99.2(2)
N3' Cu1' N5' 95.9(2)
N8' N4' C16' 111.1(5)
N8' N4' Cu1' 134.6(4)
C16' N4' Cu1' 114.3(4)
C14' N3' C15' 108.1(5)
C14' N3' C13' 110.5(5)
C15' N3' C13' 107.3(4)
C14' N3' Cu1' 111.0(4)
C15' N3' Cu1' 106.2(4)
C13' N3' Cu1' 113.4(4)
C3' N2' C2' 107.9(5)
C3' N2' C1' 107.9(5)
C2' N2' C1' 110.8(5)
C3' N2' Cu1' 107.2(3)
C2' N2' Cu1' 108.7(4)
C1' N2' Cu1' 114.0(4)
N6' N1' C4' 110.5(5)
N6' N1' Cu1' 135.0(4)
C4' N1' Cu1' 114.3(4)
C24' N5' Cu1' 156.3(5)
N1' N6' N7' 105.5(5)
N6' N7' C5' 111.6(5)
N6' N7' C6' 119.6(5)
C5' N7' C6' 128.8(5)
N4' N8' N9' 104.7(4)
N8' N9' C17' 112.7(5)
N8' N9' C18' 118.9(5)
C17' N9' C18' 128.3(5)
N2' C1' C12' 114.6(5)
N2' C1' H1'1 108.6
C12' C1' H1'1 108.6
N2' C1' H1'2 108.6
C12' C1' H1'2 108.6
H1'1 C1' H1'2 107.6
N2' C2' H2'1 109.5
N2' C2' H2'2 109.5
H2'1 C2' H2'2 109.5
N2' C2' H2'3 109.5
H2'1 C2' H2'3 109.5
H2'2 C2' H2'3 109.5
N2' C3' C4' 108.8(5)
N2' C3' H3'1 109.9
C4' C3' H3'1 109.9
N2' C3' H3'2 109.9
C4' C3' H3'2 109.9
H3'1 C3' H3'2 108.3
C5' C4' N1' 107.5(5)
C5' C4' C3' 136.3(5)
N1' C4' C3' 116.1(5)
C4' C5' N7' 104.9(5)
C4' C5' H5' 127.6
N7' C5' H5' 127.6
C7' C6' C11' 121.7(6)
C7' C6' N7' 119.9(5)
C11' C6' N7' 118.4(5)
C6' C7' C8' 118.3(6)
C6' C7' H7' 120.8
C8' C7' H7' 120.8
C7' C8' C9' 121.0(7)
C7' C8' H8' 119.5
C9' C8' H8' 119.5
C10' C9' C8' 120.0(6)
C10' C9' H9' 120.0
C8' C9' H9' 120.0
C11' C10' C9' 119.9(6)
C11' C10' H10' 120.0
C9' C10' H10' 120.0
C10' C11' C6' 119.1(6)
C10' C11' H11' 120.5
C6' C11' H11' 120.5
C13' C12' C1' 115.7(5)
C13' C12' H12C 108.4
C1' C12' H12C 108.4
C13' C12' H12D 108.4
C1' C12' H12D 108.4
H12C C12' H12D 107.4
N3' C13' C12' 114.1(5)
N3' C13' H13C 108.7
C12' C13' H13C 108.7
N3' C13' H13D 108.7
C12' C13' H13D 108.7
H13C C13' H13D 107.6
N3' C14' H14D 109.5
N3' C14' H14E 109.5
H14D C14' H14E 109.5
N3' C14' H14F 109.5
H14D C14' H14F 109.5
H14E C14' H14F 109.5
C16' C15' N3' 107.7(5)
C16' C15' H15C 110.2
N3' C15' H15C 110.2
C16' C15' H15D 110.2
N3' C15' H15D 110.2
H15C C15' H15D 108.5
N4' C16' C17' 107.6(5)
N4' C16' C15' 116.2(5)
C17' C16' C15' 136.1(5)
N9' C17' C16' 103.9(5)
N9' C17' H17' 128.0
C16' C17' H17' 128.0
C19' C18' C23' 121.4(5)
C19' C18' N9' 119.1(5)
C23' C18' N9' 119.5(5)
C18' C19' C20' 119.2(6)
C18' C19' H19' 120.4
C20' C19' H19' 120.4
C19' C20' C21' 120.2(6)
C19' C20' H20' 119.9
C21' C20' H20' 119.9
C22' C21' C20' 119.8(6)
C22' C21' H21' 120.1
C20' C21' H21' 120.1
C21' C22' C23' 121.3(6)
C21' C22' H22' 119.3
C23' C22' H22' 119.3
C22' C23' C18' 118.1(6)
C22' C23' H23' 120.9
C18' C23' H23' 120.9
N5' C24' C25' 179.9(9)
C24' C25' H25D 109.5
C24' C25' H25E 109.5
H25D C25' H25E 109.5
C24' C25' H25F 109.5
H25D C25' H25F 109.5
H25E C25' H25F 109.5
O13 Cl1 O14' 143.1(10)
O13 Cl1 O11 112.0(7)
O14' Cl1 O11 82.3(10)
O13 Cl1 O12 101.9(6)
O14' Cl1 O12 102.7(8)
O11 Cl1 O12 113.7(6)
O13 Cl1 O14 110.9(8)
O14' Cl1 O14 34.3(8)
O11 Cl1 O14 109.5(8)
O12 Cl1 O14 108.7(5)
O13 Cl1 O11' 87.7(9)
O14' Cl1 O11' 111.4(11)
O11 Cl1 O11' 29.1(6)
O12 Cl1 O11' 105.7(6)
O14 Cl1 O11' 135.9(8)
O13 Cl1 O13' 34.0(8)
O14' Cl1 O13' 109.1(12)
O11 Cl1 O13' 116.6(8)
O12 Cl1 O13' 122.9(8)
O14 Cl1 O13' 78.2(10)
O11' Cl1 O13' 105.1(9)
O11' O11 Cl1 78(2)
O11 O11' Cl1 73(2)
O13' O13 Cl1 79.9(15)
O13 O13' Cl1 66.0(13)
O14' O14 Cl1 69.3(15)
O14 O14' Cl1 76.4(16)
O21 Cl2 O24 109.5(3)
O21 Cl2 O23 109.4(3)
O24 Cl2 O23 110.0(3)
O21 Cl2 O22 110.2(3)
O24 Cl2 O22 108.6(3)
O23 Cl2 O22 109.1(3)
O33 Cl3 O32 110.4(3)
O33 Cl3 O31 109.6(3)
O32 Cl3 O31 110.5(4)
O33 Cl3 O34 110.0(4)
O32 Cl3 O34 108.5(3)
O31 Cl3 O34 107.8(4)
O41 Cl4 O42 108.4(3)
O41 Cl4 O43 110.6(4)
O42 Cl4 O43 109.7(3)
O41 Cl4 O44 109.7(3)
O42 Cl4 O44 109.7(3)
O43 Cl4 O44 108.8(3)

loop_
_geom_bond_atom_site_label_1
_geom_bond_atom_site_label_2
_geom_bond_distance
Cu1 N1 1.978(5)
Cu1 N4 1.994(5)
Cu1 N3 2.056(5)
Cu1 N2 2.064(5)
Cu1 N5 2.336(6)
N4 N8 1.317(7)
N4 C16 1.359(8)
N3 C14 1.485(8)
N3 C15 1.495(8)
N3 C13 1.508(7)
N2 C2 1.483(7)
N2 C3 1.491(8)
N2 C1 1.501(7)
N1 N6 1.325(7)
N1 C4 1.364(7)
N5 C24 1.117(8)
N6 N7 1.345(7)
N7 C5 1.358(7)
N7 C6 1.425(7)
N8 N9 1.342(7)
N9 C17 1.363(8)
N9 C18 1.434(7)
C1 C12 1.519(9)
C1 H1A 0.9900
C1 H1B 0.9900
C2 H2A 0.9800
C2 H2B 0.9800
C2 H2C 0.9800
C3 C4 1.497(8)
C3 H3A 0.9900
C3 H3B 0.9900
C4 C5 1.355(8)
C5 H5 0.9500
C6 C11 1.377(9)
C6 C7 1.380(9)
C7 C8 1.382(10)
C7 H7 0.9500
C8 C9 1.366(11)
C8 H8 0.9500
C9 C10 1.383(10)
C9 H9 0.9500
C10 C11 1.388(9)
C10 H10 0.9500
C11 H11 0.9500
C12 C13 1.517(9)
C12 H12A 0.9900
C12 H12B 0.9900
C13 H13A 0.9900
C13 H13B 0.9900
C14 H14A 0.9800
C14 H14B 0.9800
C14 H14C 0.9800
C15 C16 1.496(8)
C15 H15A 0.9900
C15 H15B 0.9900
C16 C17 1.360(8)
C17 H17 0.9500
C18 C19 1.386(9)
C18 C23 1.394(9)
C19 C20 1.390(9)
C19 H19 0.9500
C20 C21 1.388(10)
C20 H20 0.9500
C21 C22 1.379(11)
C21 H21 0.9500
C22 C23 1.389(9)
C22 H22 0.9500
C23 H23 0.9500
C24 C25 1.447(9)
C25 H25A 0.9800
C25 H25B 0.9800
C25 H25C 0.9800
Cu1' N1' 1.972(5)
Cu1' N4' 1.975(5)
Cu1' N2' 2.050(5)
Cu1' N3' 2.054(5)
Cu1' N5' 2.305(5)
N4' N8' 1.324(6)
N4' C16' 1.357(7)
N3' C14' 1.485(8)
N3' C15' 1.504(8)
N3' C13' 1.503(7)
N2' C3' 1.487(8)
N2' C2' 1.499(8)
N2' C1' 1.504(7)
N1' N6' 1.319(7)
N1' C4' 1.362(7)
N5' C24' 1.149(9)
N6' N7' 1.334(7)
N7' C5' 1.366(7)
N7' C6' 1.436(7)
N8' N9' 1.343(7)
N9' C17' 1.361(7)
N9' C18' 1.426(7)
C1' C12' 1.517(9)
C1' H1'1 0.9900
C1' H1'2 0.9900
C2' H2'1 0.9800
C2' H2'2 0.9800
C2' H2'3 0.9800
C3' C4' 1.498(8)
C3' H3'1 0.9900
C3' H3'2 0.9900
C4' C5' 1.351(8)
C5' H5' 0.9500
C6' C7' 1.383(9)
C6' C11' 1.402(9)
C7' C8' 1.388(9)
C7' H7' 0.9500
C8' C9' 1.390(10)
C8' H8' 0.9500
C9' C10' 1.392(10)
C9' H9' 0.9500
C10' C11' 1.382(9)
C10' H10' 0.9500
C11' H11' 0.9500
C12' C13' 1.517(9)
C12' H12C 0.9900
C12' H12D 0.9900
C13' H13C 0.9900
C13' H13D 0.9900
C14' H14D 0.9800
C14' H14E 0.9800
C14' H14F 0.9800
C15' C16' 1.494(8)
C15' H15C 0.9900
C15' H15D 0.9900
C16' C17' 1.373(8)
C17' H17' 0.9500
C18' C19' 1.388(8)
C18' C23' 1.396(8)
C19' C20' 1.390(8)
C19' H19' 0.9500
C20' C21' 1.396(10)
C20' H20' 0.9500
C21' C22' 1.376(10)
C21' H21' 0.9500
C22' C23' 1.395(9)
C22' H22' 0.9500
C23' H23' 0.9500
C24' C25' 1.464(10)
C25' H25D 0.9800
C25' H25E 0.9800
C25' H25F 0.9800
Cl1 O13 1.383(11)
Cl1 O14' 1.386(16)
Cl1 O11 1.428(12)
Cl1 O12 1.425(6)
Cl1 O14 1.440(11)
Cl1 O11' 1.456(16)
Cl1 O13' 1.491(14)
O11 O11' 0.725(16)
O13 O13' 0.847(18)
O14 O14' 0.834(19)
Cl2 O21 1.430(5)
Cl2 O24 1.434(5)
Cl2 O23 1.438(5)
Cl2 O22 1.454(5)
Cl3 O33 1.427(5)
Cl3 O32 1.431(5)
Cl3 O31 1.433(6)
Cl3 O34 1.435(5)
Cl4 O41 1.409(6)
Cl4 O42 1.435(5)
Cl4 O43 1.444(5)
Cl4 O44 1.455(5)

loop_
_geom_torsion_atom_site_label_1
_geom_torsion_atom_site_label_2
_geom_torsion_atom_site_label_3
_geom_torsion_atom_site_label_4
_geom_torsion
C4 N1 N6 N7 0.4(6)
Cu1 N1 N6 N7 176.5(4)
N1 N6 N7 C5 0.0(6)
N1 N6 N7 C6 178.8(5)
C16 N4 N8 N9 0.8(6)
Cu1 N4 N8 N9 -177.8(4)
N4 N8 N9 C17 -0.6(6)
N4 N8 N9 C18 178.0(5)
C2 N2 C1 C12 -67.5(7)
C3 N2 C1 C12 173.3(5)
Cu1 N2 C1 C12 55.6(6)
C2 N2 C3 C4 79.9(6)
C1 N2 C3 C4 -159.3(5)
Cu1 N2 C3 C4 -36.8(5)
N6 N1 C4 C5 -0.6(7)
Cu1 N1 C4 C5 -177.6(4)
N6 N1 C4 C3 177.4(5)
Cu1 N1 C4 C3 0.4(7)
N2 C3 C4 C5 -157.4(7)
N2 C3 C4 N1 25.3(7)
N1 C4 C5 N7 0.6(6)
C3 C4 C5 N7 -176.8(7)
N6 N7 C5 C4 -0.4(7)
C6 N7 C5 C4 -179.0(5)
N6 N7 C6 C11 8.0(8)
C5 N7 C6 C11 -173.4(6)
N6 N7 C6 C7 -168.8(6)
C5 N7 C6 C7 9.8(9)
C11 C6 C7 C8 1.8(11)
N7 C6 C7 C8 178.6(7)
C6 C7 C8 C9 -1.2(12)
C7 C8 C9 C10 -0.1(12)
C8 C9 C10 C11 0.7(12)
C7 C6 C11 C10 -1.2(10)
N7 C6 C11 C10 -178.0(6)
C9 C10 C11 C6 -0.1(11)
N2 C1 C12 C13 -70.1(7)
C14 N3 C13 C12 67.3(7)
C15 N3 C13 C12 -174.6(5)
Cu1 N3 C13 C12 -57.5(6)
C1 C12 C13 N3 71.1(7)
C14 N3 C15 C16 -78.3(6)
C13 N3 C15 C16 161.2(5)
Cu1 N3 C15 C16 39.4(5)
N8 N4 C16 C17 -0.7(7)
Cu1 N4 C16 C17 178.2(4)
N8 N4 C16 C15 -177.1(5)
Cu1 N4 C16 C15 1.8(7)
N3 C15 C16 N4 -28.4(7)
N3 C15 C16 C17 156.5(7)
N8 N9 C17 C16 0.2(6)
C18 N9 C17 C16 -178.2(5)
N4 C16 C17 N9 0.3(6)
C15 C16 C17 N9 175.6(7)
N8 N9 C18 C19 14.9(8)
C17 N9 C18 C19 -166.8(6)
N8 N9 C18 C23 -163.9(5)
C17 N9 C18 C23 14.4(9)
C23 C18 C19 C20 1.6(9)
N9 C18 C19 C20 -177.2(5)
C18 C19 C20 C21 -0.9(9)
C19 C20 C21 C22 -0.2(9)
C20 C21 C22 C23 0.5(10)
C21 C22 C23 C18 0.2(9)
C19 C18 C23 C22 -1.3(9)
N9 C18 C23 C22 177.5(5)
C4' N1' N6' N7' -0.3(6)
Cu1' N1' N6' N7' 175.3(4)
N1' N6' N7' C5' 0.6(6)
N1' N6' N7' C6' -178.9(5)
C16' N4' N8' N9' 0.7(6)
Cu1' N4' N8' N9' -177.8(4)
N4' N8' N9' C17' -1.1(6)
N4' N8' N9' C18' -178.0(5)
C3' N2' C1' C12' 173.5(5)
C2' N2' C1' C12' -68.6(7)
Cu1' N2' C1' C12' 54.5(6)
C2' N2' C3' C4' 81.7(6)
C1' N2' C3' C4' -158.5(5)
Cu1' N2' C3' C4' -35.3(5)
N6' N1' C4' C5' -0.2(7)
Cu1' N1' C4' C5' -176.8(4)
N6' N1' C4' C3' 176.6(5)
Cu1' N1' C4' C3' 0.0(7)
N2' C3' C4' C5' -160.1(7)
N2' C3' C4' N1' 24.4(7)
N1' C4' C5' N7' 0.5(6)
C3' C4' C5' N7' -175.2(7)
N6' N7' C5' C4' -0.7(7)
C6' N7' C5' C4' 178.7(5)
N6' N7' C6' C7' 170.2(5)
C5' N7' C6' C7' -9.2(9)
N6' N7' C6' C11' -9.4(8)
C5' N7' C6' C11' 171.2(6)
C11' C6' C7' C8' 1.5(9)
N7' C6' C7' C8' -178.2(5)
C6' C7' C8' C9' -1.4(10)
C7' C8' C9' C10' 0.5(10)
C8' C9' C10' C11' 0.3(9)
C9' C10' C11' C6' -0.3(9)
C7' C6' C11' C10' -0.6(9)
N7' C6' C11' C10' 179.0(5)
N2' C1' C12' C13' -67.1(7)
C14' N3' C13' C12' 68.8(7)
C15' N3' C13' C12' -173.6(5)
Cu1' N3' C13' C12' -56.6(6)
C1' C12' C13' N3' 68.4(7)
C14' N3' C15' C16' -80.6(6)
C13' N3' C15' C16' 160.2(5)
Cu1' N3' C15' C16' 38.6(6)
N8' N4' C16' C17' -0.1(7)
Cu1' N4' C16' C17' 178.8(4)
N8' N4' C16' C15' -176.9(5)
Cu1' N4' C16' C15' 2.0(7)
N3' C15' C16' N4' -28.0(7)
N3' C15' C16' C17' 156.4(7)
N8' N9' C17' C16' 1.0(7)
C18' N9' C17' C16' 177.5(5)
N4' C16' C17' N9' -0.5(7)
C15' C16' C17' N9' 175.3(7)
N8' N9' C18' C19' -12.8(8)
C17' N9' C18' C19' 170.9(6)
N8' N9' C18' C23' 166.1(5)
C17' N9' C18' C23' -10.2(9)
C23' C18' C19' C20' 0.2(9)
N9' C18' C19' C20' 179.1(5)
C18' C19' C20' C21' 1.0(9)
C19' C20' C21' C22' -1.4(10)
C20' C21' C22' C23' 0.6(10)
C21' C22' C23' C18' 0.6(10)
C19' C18' C23' C22' -1.0(9)
N9' C18' C23' C22' -179.9(5)
O13 Cl1 O11 O11' 35(2)
O14' Cl1 O11 O11' 180(2)
O12 Cl1 O11 O11' -80(2)
O14 Cl1 O11 O11' 158.7(19)
O13' Cl1 O11 O11' 72(2)
O13 Cl1 O11' O11 -148(2)
O14' Cl1 O11' O11 0(2)
O12 Cl1 O11' O11 110.7(19)
O14 Cl1 O11' O11 -30(3)
O13' Cl1 O11' O11 -118(2)
O14' Cl1 O13 O13' -2(3)
O11 Cl1 O13 O13' 105.3(17)
O12 Cl1 O13 O13' -132.8(16)
O14 Cl1 O13 O13' -17.3(18)
O11' Cl1 O13 O13' 121.7(17)
O14' Cl1 O13' O13 178.8(16)
O11 Cl1 O13' O13 -90.4(18)
O12 Cl1 O13' O13 58.8(17)
O14 Cl1 O13' O13 163.5(18)
O11' Cl1 O13' O13 -61.7(18)
O13 Cl1 O14 O14' 163.6(18)
O11 Cl1 O14 O14' 40(2)
O12 Cl1 O14 O14' -85.2(19)
O11' Cl1 O14 O14' 54(2)
O13' Cl1 O14 O14' 154(2)
O13 Cl1 O14' O14 -26(3)
O11 Cl1 O14' O14 -142.7(19)
O12 Cl1 O14' O14 104.6(17)
O11' Cl1 O14' O14 -142.7(17)
O13' Cl1 O14' O14 -27(2)
